data_7031571
loop_
_publ_author_name
'Naidu, K. S.'
'Patil, Yogesh P.'
'Nethaji, Munirathinam'
'Jagirdar, Balaji R.'

_publ_section_title
;
 Synthesis, characterization and reactivity studies of electrophilic
 ruthenium(ii) complexes: a study of H2 activation and labilization.
;
_journal_issue 35
_journal_name_full 'Dalton transactions (Cambridge, England : 2003)'
_journal_page_first 13410
_journal_page_last 13423
_journal_paper_doi 10.1039/c4dt00295d
_journal_volume 43
_journal_year 2014
_chemical_formula_moiety 'C32 H22 Cl4 F20 O4 P2 Ru2 S3. C2H6SO. 0.5 H2O'
_chemical_formula_sum 'C34 H29 Cl4 F20 O4.5 P2 Ru2 S4'
_chemical_formula_weight 1423.69
_chemical_name_systematic
;
 ?
;
_space_group_IT_number 2
_symmetry_cell_setting triclinic
_symmetry_space_group_name_Hall '-P 1'
_symmetry_space_group_name_H-M 'P -1'
_atom_sites_solution_hydrogens geom
_atom_sites_solution_primary direct
_atom_sites_solution_secondary difmap
_audit_creation_method SHELXL-97
_cell_angle_alpha 96.611(2)
_cell_angle_beta 109.061(2)
_cell_angle_gamma 111.884(2)
_cell_formula_units_Z 2
_cell_length_a 11.6961(5)
_cell_length_b 15.1943(7)
_cell_length_c 15.9594(7)
_cell_measurement_reflns_used 576
_cell_measurement_temperature 110(2)
_cell_measurement_theta_max 28.70
_cell_measurement_theta_min 1.40
_cell_volume 2395.1(2)
_computing_cell_refinement 'bruker smart apex ccd'
_computing_data_collection 'bruker smart apex ccd'
_computing_data_reduction 'bruker saint'
_computing_molecular_graphics ortep-iii
_computing_publication_material WinGXv1.80.05
_computing_structure_refinement 'SHELXL-97 (Sheldrick, 2008)'
_computing_structure_solution shelxs-97
_diffrn_ambient_temperature 110(2)
_diffrn_detector_area_resol_mean 0.3
_diffrn_measured_fraction_theta_full 0.981
_diffrn_measured_fraction_theta_max 0.981
_diffrn_measurement_device_type 'bruker smart apex ccd'
_diffrn_measurement_method omega
_diffrn_radiation_monochromator graphite
_diffrn_radiation_source 'fine-focus sealed tube'
_diffrn_radiation_type MoK\a
_diffrn_radiation_wavelength 0.71073
_diffrn_reflns_av_R_equivalents 0.0390
_diffrn_reflns_av_sigmaI/netI 0.0686
_diffrn_reflns_limit_h_max 15
_diffrn_reflns_limit_h_min -15
_diffrn_reflns_limit_k_max 19
_diffrn_reflns_limit_k_min -20
_diffrn_reflns_limit_l_max 21
_diffrn_reflns_limit_l_min -20
_diffrn_reflns_number 42458
_diffrn_reflns_theta_full 28.70
_diffrn_reflns_theta_max 28.70
_diffrn_reflns_theta_min 1.40
_exptl_absorpt_coefficient_mu 1.213
_exptl_absorpt_correction_T_max 0.8390
_exptl_absorpt_correction_T_min 0.7678
_exptl_absorpt_correction_type empirical
_exptl_absorpt_process_details sadabs
_exptl_crystal_colour red
_exptl_crystal_density_diffrn 1.974
_exptl_crystal_density_method 'not measured'
_exptl_crystal_description block
_exptl_crystal_F_000 1398
_exptl_crystal_size_max 0.23
_exptl_crystal_size_mid 0.19
_exptl_crystal_size_min 0.15
_platon_squeeze_details
;
The water molecule near the solvent DMSO was disordered 
showing a very short contact with the DMSO molecule.
Therefore squeeze was applied and an electron count of 10 per 
unit cell was obtained. This electron count corresponds to one 
water molecule per unit cell i.e. 0.5 H2O per assymetric unit
was accounted.The formula unit and the molecular formula 
in the INS file was modified accordingly.
As the squeeze command was used to remove the disordered solvents
a void is created.
;
_refine_diff_density_max 2.614
_refine_diff_density_min -1.809
_refine_diff_density_rms 0.155
_refine_ls_extinction_method none
_refine_ls_goodness_of_fit_ref 0.972
_refine_ls_hydrogen_treatment constr
_refine_ls_matrix_type fullcycle
_refine_ls_number_parameters 626
_refine_ls_number_reflns 12145
_refine_ls_number_restraints 1
_refine_ls_restrained_S_all 0.976
_refine_ls_R_factor_all 0.0982
_refine_ls_R_factor_gt 0.0573
_refine_ls_shift/su_max 0.002
_refine_ls_shift/su_mean 0.001
_refine_ls_structure_factor_coef Fsqd
_refine_ls_weighting_details 'calc w=1/[\s^2^(Fo^2^)+(0.0667P)^2^+10.9794P] where P=(Fo^2^+2Fc^2^)/3'
_refine_ls_weighting_scheme calc
_refine_ls_wR_factor_gt 0.1359
_refine_ls_wR_factor_ref 0.1515
_reflns_number_gt 8024
_reflns_number_total 12145
_reflns_threshold_expression >2\s(I)
_cod_data_source_file c4dt00295d2.cif
_cod_data_source_block 1
_cod_depositor_comments
;
The following automatic conversions were performed:

'_symmetry_cell_setting' value 'Triclinic' changed to 'triclinic'
according to
/usr/data/users/saulius/crontab/automatic-downloads/rss-feeds/RSC/lib/dictionaries/cif_core.dic
dictionary named 'cif_core.dic' version 2.4.2 from 2011-04-26.

Automatic conversion script
Id: cif_fix_values 2281 2013-09-26 08:29:07Z andrius 

 Adding full bibliography for 7031571--7031581.cif.
;
_cod_original_cell_volume 2395.11(18)
_cod_original_formula_sum 'C34 H29 Cl4 F20 O4.50 P2 Ru2 S4'
_cod_database_code 7031571

loop_
_symmetry_equiv_pos_as_xyz
'x, y, z'
'-x, -y, -z'

loop_
_atom_site_label
_atom_site_type_symbol
_atom_site_fract_x
_atom_site_fract_y
_atom_site_fract_z
_atom_site_U_iso_or_equiv
_atom_site_adp_type
_atom_site_occupancy
_atom_site_symmetry_multiplicity
_atom_site_calc_flag
_atom_site_refinement_flags
Ru1 Ru 0.88086(4) 0.26260(3) 0.17726(3) 0.02283(10) Uani 1 1 d .
Ru2 Ru 0.76514(4) 0.10738(3) 0.28510(3) 0.02371(10) Uani 1 1 d .
C1 C 1.0647(6) 0.1284(4) 0.4203(4) 0.0350(14) Uani 1 1 d .
H1A H 1.0844 0.1930 0.4526 0.053 Uiso 1 1 calc R
H1B H 1.0875 0.1321 0.3678 0.053 Uiso 1 1 calc R
H1C H 1.1163 0.1022 0.4606 0.053 Uiso 1 1 calc R
C2 C 0.8893(7) -0.0594(4) 0.3281(4) 0.0398(16) Uani 1 1 d .
H2A H 0.7994 -0.1113 0.3033 0.060 Uiso 1 1 calc R
H2B H 0.9482 -0.0779 0.3721 0.060 Uiso 1 1 calc R
H2C H 0.9189 -0.0481 0.2792 0.060 Uiso 1 1 calc R
C3 C 0.5742(6) -0.0776(4) 0.0939(4) 0.0338(14) Uani 1 1 d .
H3A H 0.6537 -0.0825 0.0940 0.051 Uiso 1 1 calc R
H3B H 0.5626 -0.0282 0.0642 0.051 Uiso 1 1 calc R
H3C H 0.4974 -0.1399 0.0613 0.051 Uiso 1 1 calc R
C4 C 0.4336(6) -0.0406(5) 0.1902(5) 0.0460(17) Uani 1 1 d .
H4A H 0.4283 -0.0228 0.2480 0.069 Uiso 1 1 calc R
H4B H 0.3616 -0.1043 0.1546 0.069 Uiso 1 1 calc R
H4C H 0.4261 0.0073 0.1570 0.069 Uiso 1 1 calc R
C5 C 0.5924(6) 0.2144(5) 0.3518(4) 0.0379(15) Uani 1 1 d .
H5A H 0.5183 0.1801 0.2930 0.057 Uiso 1 1 calc R
H5B H 0.6542 0.2748 0.3475 0.057 Uiso 1 1 calc R
H5C H 0.5594 0.2288 0.3969 0.057 Uiso 1 1 calc R
C6 C 0.8034(7) 0.2210(5) 0.4928(4) 0.0467(18) Uani 1 1 d .
H6A H 0.8595 0.1909 0.5209 0.070 Uiso 1 1 calc R
H6B H 0.7620 0.2349 0.5324 0.070 Uiso 1 1 calc R
H6C H 0.8570 0.2813 0.4833 0.070 Uiso 1 1 calc R
C7 C 0.7128(5) 0.3784(4) 0.0522(4) 0.0264(11) Uani 1 1 d .
C8 C 0.5962(6) 0.3649(4) 0.0647(4) 0.0297(12) Uani 1 1 d .
C9 C 0.4801(6) 0.3503(5) -0.0053(5) 0.0397(15) Uani 1 1 d .
C10 C 0.4765(6) 0.3490(5) -0.0924(5) 0.0415(16) Uani 1 1 d .
C11 C 0.5882(6) 0.3601(5) -0.1094(4) 0.0350(14) Uani 1 1 d .
C12 C 0.7031(6) 0.3740(4) -0.0380(4) 0.0283(12) Uani 1 1 d .
C13 C 0.8713(5) 0.5040(4) 0.2273(4) 0.0257(12) Uani 1 1 d .
C14 C 0.8852(6) 0.5909(4) 0.2017(4) 0.0303(13) Uani 1 1 d .
C15 C 0.8947(6) 0.6722(4) 0.2582(5) 0.0338(14) Uani 1 1 d .
C16 C 0.8844(6) 0.6661(4) 0.3401(4) 0.0352(14) Uani 1 1 d .
C17 C 0.8687(6) 0.5812(4) 0.3681(4) 0.0293(13) Uani 1 1 d .
C18 C 0.8617(5) 0.5019(4) 0.3113(4) 0.0251(11) Uani 1 1 d .
C19 C 1.0124(6) 0.4738(4) 0.1242(4) 0.0297(12) Uani 1 1 d .
H19A H 0.9827 0.5033 0.0757 0.036 Uiso 1 1 calc R
H19B H 1.0808 0.5266 0.1785 0.036 Uiso 1 1 calc R
C20 C 1.0727(6) 0.4088(4) 0.0937(4) 0.0276(12) Uani 1 1 d .
H20A H 1.1616 0.4489 0.0969 0.033 Uiso 1 1 calc R
H20B H 1.0159 0.3682 0.0310 0.033 Uiso 1 1 calc R
C21 C 1.1338(5) 0.2422(4) 0.1334(4) 0.0271(12) Uani 1 1 d .
C22 C 1.1810(6) 0.1937(4) 0.1940(4) 0.0290(12) Uani 1 1 d .
C23 C 1.2036(6) 0.1139(5) 0.1672(5) 0.0359(14) Uani 1 1 d .
C24 C 1.1817(6) 0.0832(5) 0.0760(5) 0.0397(15) Uani 1 1 d .
C25 C 1.1384(6) 0.1298(5) 0.0148(4) 0.0356(14) Uani 1 1 d .
C26 C 1.1143(6) 0.2086(4) 0.0425(4) 0.0305(13) Uani 1 1 d .
C27 C 1.2367(6) 0.4233(4) 0.2718(4) 0.0280(12) Uani 1 1 d .
C28 C 1.2351(6) 0.4788(4) 0.3467(4) 0.0326(13) Uani 1 1 d .
C29 C 1.3512(7) 0.5477(4) 0.4190(5) 0.0404(15) Uani 1 1 d .
C30 C 1.4734(7) 0.5655(5) 0.4176(5) 0.0442(17) Uani 1 1 d .
C31 C 1.4805(6) 0.5164(5) 0.3426(5) 0.0487(18) Uani 1 1 d .
C32 C 1.3642(6) 0.4481(5) 0.2719(4) 0.0387(14) Uani 1 1 d .
Cl1 Cl 0.87687(13) 0.09783(9) 0.18287(9) 0.0249(3) Uani 1 1 d .
Cl2 Cl 0.94083(13) 0.27485(9) 0.33994(9) 0.0262(3) Uani 1 1 d .
Cl3 Cl 0.65045(13) 0.17478(10) 0.17114(9) 0.0274(3) Uani 1 1 d .
Cl4 Cl 0.79590(14) 0.20220(10) 0.01548(9) 0.0293(3) Uani 1 1 d .
F1 F 1.1196(3) 0.4703(2) 0.3516(3) 0.0402(9) Uani 1 1 d .
F2 F 1.3428(4) 0.5980(3) 0.4909(3) 0.0576(11) Uani 1 1 d .
F3 F 1.5871(4) 0.6335(4) 0.4871(3) 0.0714(14) Uani 1 1 d .
F4 F 1.5983(4) 0.5375(4) 0.3365(4) 0.0781(16) Uani 1 1 d .
F5 F 1.3770(4) 0.4060(3) 0.1988(3) 0.0537(11) Uani 1 1 d .
F6 F 0.8393(4) 0.4202(2) 0.3398(2) 0.0352(8) Uani 1 1 d .
F7 F 0.8594(4) 0.5756(3) 0.4486(2) 0.0428(9) Uani 1 1 d .
F8 F 0.8874(4) 0.7423(3) 0.3938(3) 0.0473(10) Uani 1 1 d .
F9 F 0.9106(4) 0.7544(3) 0.2314(3) 0.0502(10) Uani 1 1 d .
F10 F 0.8885(4) 0.5998(3) 0.1201(3) 0.0399(9) Uani 1 1 d .
F11 F 0.5948(3) 0.3658(2) 0.1485(2) 0.0322(7) Uani 1 1 d .
F12 F 0.3705(4) 0.3391(4) 0.0105(3) 0.0577(12) Uani 1 1 d .
F13 F 0.3656(4) 0.3383(4) -0.1612(3) 0.0724(15) Uani 1 1 d .
F14 F 0.5855(4) 0.3603(3) -0.1935(2) 0.0441(9) Uani 1 1 d .
F15 F 0.8078(3) 0.3838(2) -0.0594(2) 0.0329(7) Uani 1 1 d .
F16 F 1.2056(3) 0.2236(2) 0.2839(2) 0.0338(8) Uani 1 1 d .
F17 F 1.2459(4) 0.0678(3) 0.2294(3) 0.0468(10) Uani 1 1 d .
F18 F 1.2017(5) 0.0049(3) 0.0496(3) 0.0621(13) Uani 1 1 d .
F19 F 1.1179(4) 0.1001(3) -0.0733(3) 0.0542(11) Uani 1 1 d .
F20 F 1.0742(4) 0.2517(3) -0.0217(2) 0.0379(8) Uani 1 1 d .
O1 O 0.8642(4) 0.0344(3) 0.4660(3) 0.0347(9) Uani 1 1 d .
O2 O 0.5864(4) -0.1295(3) 0.2475(3) 0.0379(10) Uani 1 1 d .
O3 O 0.5852(4) 0.0569(3) 0.4058(3) 0.0399(10) Uani 1 1 d .
P1 P 0.86810(14) 0.40073(10) 0.15072(10) 0.0238(3) Uani 1 1 d .
P2 P 1.08161(14) 0.33283(10) 0.17319(10) 0.0251(3) Uani 1 1 d .
S2 S 0.67632(15) 0.13942(11) 0.38503(10) 0.0308(3) Uani 1 1 d .
S1 S 0.59086(14) -0.04400(10) 0.21014(10) 0.0283(3) Uani 1 1 d .
S3 S 0.89149(14) 0.05065(10) 0.38338(9) 0.0265(3) Uani 1 1 d .
S4 S 0.6872(8) 0.2302(6) 0.6901(5) 0.220(3) Uani 1 1 d D
O22 O 0.7866(9) 0.3160(5) 0.6935(7) 0.108(3) Uani 1 1 d .
C33 C 0.752(3) 0.1367(17) 0.6801(19) 0.248(11) Uiso 1 1 d D
C34 C 0.520(2) 0.1803(15) 0.5971(14) 0.079(5) Uiso 0.50 1 d P
C34P C 0.5105(11) 0.2340(9) 0.6216(8) 0.031(2) Uiso 0.50 1 d P

loop_
_atom_site_aniso_label
_atom_site_aniso_U_11
_atom_site_aniso_U_22
_atom_site_aniso_U_33
_atom_site_aniso_U_23
_atom_site_aniso_U_13
_atom_site_aniso_U_12
Ru1 0.0231(2) 0.0186(2) 0.0227(2) -0.00194(16) 0.00207(17) 0.01318(17)
Ru2 0.0243(2) 0.0184(2) 0.0213(2) -0.00427(16) 0.00001(17) 0.01273(17)
C1 0.035(3) 0.032(3) 0.033(3) 0.004(3) 0.001(3) 0.021(3)
C2 0.054(4) 0.029(3) 0.034(4) -0.001(3) 0.006(3) 0.028(3)
C3 0.035(3) 0.027(3) 0.025(3) -0.007(2) 0.001(3) 0.012(3)
C4 0.024(3) 0.046(4) 0.048(4) -0.019(3) 0.001(3) 0.015(3)
C5 0.044(4) 0.032(3) 0.036(4) -0.006(3) 0.007(3) 0.027(3)
C6 0.046(4) 0.052(4) 0.030(3) -0.010(3) 0.002(3) 0.027(4)
C7 0.025(3) 0.024(3) 0.030(3) 0.006(2) 0.008(2) 0.015(2)
C8 0.034(3) 0.026(3) 0.030(3) 0.008(2) 0.009(3) 0.017(3)
C9 0.024(3) 0.050(4) 0.046(4) 0.018(3) 0.010(3) 0.019(3)
C10 0.025(3) 0.052(4) 0.038(4) 0.013(3) -0.002(3) 0.019(3)
C11 0.036(3) 0.036(3) 0.029(3) 0.010(3) 0.006(3) 0.019(3)
C12 0.024(3) 0.025(3) 0.037(3) 0.009(2) 0.010(2) 0.012(2)
C13 0.021(3) 0.021(3) 0.030(3) -0.001(2) 0.002(2) 0.013(2)
C14 0.029(3) 0.025(3) 0.041(4) 0.006(3) 0.015(3) 0.016(3)
C15 0.025(3) 0.022(3) 0.052(4) 0.005(3) 0.010(3) 0.013(2)
C16 0.029(3) 0.024(3) 0.044(4) -0.010(3) 0.004(3) 0.017(3)
C17 0.024(3) 0.031(3) 0.027(3) -0.003(2) 0.000(2) 0.018(3)
C18 0.022(3) 0.026(3) 0.024(3) 0.000(2) 0.003(2) 0.014(2)
C19 0.026(3) 0.028(3) 0.034(3) 0.004(2) 0.008(2) 0.015(2)
C20 0.028(3) 0.026(3) 0.029(3) 0.005(2) 0.008(2) 0.016(2)
C21 0.025(3) 0.028(3) 0.030(3) 0.003(2) 0.008(2) 0.017(2)
C22 0.027(3) 0.031(3) 0.030(3) 0.004(2) 0.009(2) 0.017(3)
C23 0.029(3) 0.035(3) 0.046(4) 0.008(3) 0.008(3) 0.023(3)
C24 0.038(3) 0.035(3) 0.046(4) -0.004(3) 0.010(3) 0.027(3)
C25 0.038(3) 0.038(3) 0.032(3) -0.001(3) 0.009(3) 0.025(3)
C26 0.034(3) 0.028(3) 0.037(3) 0.007(3) 0.015(3) 0.021(3)
C27 0.026(3) 0.025(3) 0.032(3) 0.004(2) 0.008(2) 0.015(2)
C28 0.029(3) 0.024(3) 0.037(3) 0.003(2) 0.008(3) 0.010(2)
C29 0.044(4) 0.024(3) 0.039(4) -0.001(3) 0.010(3) 0.008(3)
C30 0.033(3) 0.033(3) 0.038(4) -0.002(3) -0.003(3) 0.003(3)
C31 0.020(3) 0.041(4) 0.066(5) 0.005(3) 0.002(3) 0.008(3)
C32 0.033(3) 0.037(3) 0.040(4) 0.001(3) 0.008(3) 0.018(3)
Cl1 0.0270(6) 0.0200(6) 0.0245(7) -0.0013(5) 0.0038(5) 0.0148(5)
Cl2 0.0270(6) 0.0187(6) 0.0247(7) -0.0037(5) 0.0003(5) 0.0130(5)
Cl3 0.0254(6) 0.0235(6) 0.0266(7) -0.0010(5) 0.0005(5) 0.0146(5)
Cl4 0.0309(7) 0.0276(7) 0.0227(7) -0.0033(5) 0.0024(5) 0.0163(6)
F1 0.0364(19) 0.0249(17) 0.050(2) -0.0104(16) 0.0192(17) 0.0084(16)
F2 0.061(3) 0.041(2) 0.042(2) -0.0134(18) 0.018(2) 0.001(2)
F3 0.043(3) 0.064(3) 0.055(3) -0.008(2) -0.010(2) 0.002(2)
F4 0.025(2) 0.081(3) 0.099(4) -0.014(3) 0.012(2) 0.016(2)
F5 0.035(2) 0.054(2) 0.062(3) -0.011(2) 0.0211(19) 0.016(2)
F6 0.054(2) 0.0308(18) 0.0315(19) 0.0072(15) 0.0176(17) 0.0294(18)
F7 0.046(2) 0.048(2) 0.032(2) -0.0075(16) 0.0052(16) 0.0317(19)
F8 0.045(2) 0.0273(18) 0.056(2) -0.0154(17) 0.0079(18) 0.0210(17)
F9 0.053(2) 0.0221(18) 0.085(3) 0.0126(19) 0.030(2) 0.0243(18)
F10 0.054(2) 0.0344(19) 0.053(2) 0.0192(17) 0.0303(19) 0.0311(19)
F11 0.0311(18) 0.0321(18) 0.0359(19) 0.0076(15) 0.0140(15) 0.0164(15)
F12 0.029(2) 0.091(3) 0.057(3) 0.023(2) 0.0138(19) 0.032(2)
F13 0.034(2) 0.124(4) 0.053(3) 0.033(3) 0.002(2) 0.039(3)
F14 0.047(2) 0.048(2) 0.031(2) 0.0140(17) 0.0066(17) 0.0205(19)
F15 0.0299(18) 0.0338(18) 0.0341(19) 0.0064(15) 0.0113(15) 0.0150(15)
F16 0.0355(19) 0.0371(19) 0.0304(19) 0.0052(15) 0.0069(15) 0.0239(16)
F17 0.053(2) 0.044(2) 0.051(2) 0.0096(19) 0.0095(19) 0.039(2)
F18 0.074(3) 0.058(3) 0.061(3) -0.006(2) 0.010(2) 0.056(3)
F19 0.073(3) 0.061(3) 0.038(2) -0.0051(19) 0.017(2) 0.049(2)
F20 0.052(2) 0.040(2) 0.0319(19) 0.0066(16) 0.0160(17) 0.0322(19)
O1 0.041(2) 0.038(2) 0.029(2) 0.0079(19) 0.0095(19) 0.026(2)
O2 0.040(3) 0.025(2) 0.036(2) 0.0020(18) 0.009(2) 0.0096(19)
O3 0.042(2) 0.039(2) 0.041(3) 0.000(2) 0.017(2) 0.022(2)
P1 0.0248(7) 0.0203(7) 0.0262(7) 0.0013(6) 0.0068(6) 0.0142(6)
P2 0.0254(7) 0.0227(7) 0.0267(8) 0.0002(6) 0.0065(6) 0.0154(6)
S2 0.0309(7) 0.0271(7) 0.0271(7) -0.0059(6) 0.0028(6) 0.0166(6)
S1 0.0267(7) 0.0222(6) 0.0269(7) -0.0052(5) 0.0030(6) 0.0113(6)
S3 0.0308(7) 0.0222(6) 0.0245(7) 0.0004(5) 0.0042(6) 0.0172(6)
S4 0.250(9) 0.244(8) 0.238(8) 0.055(7) 0.171(7) 0.121(7)
O22 0.105(7) 0.060(4) 0.154(8) 0.013(5) 0.081(6) 0.010(4)

loop_
_atom_type_symbol
_atom_type_description
_atom_type_scat_dispersion_real
_atom_type_scat_dispersion_imag
_atom_type_scat_source
C C 0.0033 0.0016 'International Tables Vol C Tables 4.2.6.8 and 6.1.1.4'
H H 0.0000 0.0000 'International Tables Vol C Tables 4.2.6.8 and 6.1.1.4'
O O 0.0106 0.0060 'International Tables Vol C Tables 4.2.6.8 and 6.1.1.4'
F F 0.0171 0.0103 'International Tables Vol C Tables 4.2.6.8 and 6.1.1.4'
P P 0.1023 0.0942 'International Tables Vol C Tables 4.2.6.8 and 6.1.1.4'
Cl Cl 0.1484 0.1585 'International Tables Vol C Tables 4.2.6.8 and 6.1.1.4'
Ru Ru -1.2594 0.8363 'International Tables Vol C Tables 4.2.6.8 and 6.1.1.4'
S S 0.1246 0.1234 'International Tables Vol C Tables 4.2.6.8 and 6.1.1.4'

loop_
_geom_angle_atom_site_label_1
_geom_angle_atom_site_label_2
_geom_angle_atom_site_label_3
_geom_angle
P2 Ru1 P1 83.87(5)
P2 Ru1 Cl4 86.47(5)
P1 Ru1 Cl4 86.12(5)
P2 Ru1 Cl2 101.38(5)
P1 Ru1 Cl2 108.80(5)
Cl4 Ru1 Cl2 163.65(5)
P2 Ru1 Cl3 175.80(5)
P1 Ru1 Cl3 97.67(5)
Cl4 Ru1 Cl3 89.73(5)
Cl2 Ru1 Cl3 81.86(4)
P2 Ru1 Cl1 97.03(5)
P1 Ru1 Cl1 171.89(5)
Cl4 Ru1 Cl1 85.89(4)
Cl2 Ru1 Cl1 78.98(4)
Cl3 Ru1 Cl1 80.89(4)
S3 Ru2 S2 92.48(5)
S3 Ru2 S1 94.19(5)
S2 Ru2 S1 93.18(5)
S3 Ru2 Cl1 90.22(5)
S2 Ru2 Cl1 172.01(5)
S1 Ru2 Cl1 94.13(5)
S3 Ru2 Cl2 93.89(5)
S2 Ru2 Cl2 91.85(5)
S1 Ru2 Cl2 170.28(5)
Cl1 Ru2 Cl2 80.46(4)
S3 Ru2 Cl3 172.80(5)
S2 Ru2 Cl3 93.85(5)
S1 Ru2 Cl3 88.90(5)
Cl1 Ru2 Cl3 83.06(4)
Cl2 Ru2 Cl3 82.47(4)
S3 C1 H1A 109.5
S3 C1 H1B 109.5
H1A C1 H1B 109.5
S3 C1 H1C 109.5
H1A C1 H1C 109.5
H1B C1 H1C 109.5
S3 C2 H2A 109.5
S3 C2 H2B 109.5
H2A C2 H2B 109.5
S3 C2 H2C 109.5
H2A C2 H2C 109.5
H2B C2 H2C 109.5
S1 C3 H3A 109.5
S1 C3 H3B 109.5
H3A C3 H3B 109.5
S1 C3 H3C 109.5
H3A C3 H3C 109.5
H3B C3 H3C 109.5
S1 C4 H4A 109.5
S1 C4 H4B 109.5
H4A C4 H4B 109.5
S1 C4 H4C 109.5
H4A C4 H4C 109.5
H4B C4 H4C 109.5
S2 C5 H5A 109.5
S2 C5 H5B 109.5
H5A C5 H5B 109.5
S2 C5 H5C 109.5
H5A C5 H5C 109.5
H5B C5 H5C 109.5
S2 C6 H6A 109.5
S2 C6 H6B 109.5
H6A C6 H6B 109.5
S2 C6 H6C 109.5
H6A C6 H6C 109.5
H6B C6 H6C 109.5
C8 C7 C12 115.2(5)
C8 C7 P1 120.7(4)
C12 C7 P1 124.0(4)
F11 C8 C9 117.4(5)
F11 C8 C7 119.6(5)
C9 C8 C7 123.0(6)
F12 C9 C10 119.6(5)
F12 C9 C8 120.7(6)
C10 C9 C8 119.7(6)
F13 C10 C9 120.8(6)
F13 C10 C11 119.1(6)
C9 C10 C11 120.1(5)
F14 C11 C12 120.8(6)
F14 C11 C10 120.2(5)
C12 C11 C10 119.0(6)
F15 C12 C11 115.9(5)
F15 C12 C7 121.1(5)
C11 C12 C7 123.1(5)
C18 C13 C14 115.9(5)
C18 C13 P1 124.1(4)
C14 C13 P1 120.0(4)
F10 C14 C15 116.2(5)
F10 C14 C13 121.4(5)
C15 C14 C13 122.5(6)
F9 C15 C16 120.6(5)
F9 C15 C14 120.3(6)
C16 C15 C14 119.2(5)
F8 C16 C15 120.1(6)
F8 C16 C17 119.3(6)
C15 C16 C17 120.6(5)
F7 C17 C16 120.4(5)
F7 C17 C18 120.4(5)
C16 C17 C18 119.1(6)
F6 C18 C17 116.3(5)
F6 C18 C13 120.9(5)
C17 C18 C13 122.7(5)
C20 C19 P1 110.8(4)
C20 C19 H19A 109.5
P1 C19 H19A 109.5
C20 C19 H19B 109.5
P1 C19 H19B 109.5
H19A C19 H19B 108.1
C19 C20 P2 105.5(4)
C19 C20 H20A 110.6
P2 C20 H20A 110.6
C19 C20 H20B 110.6
P2 C20 H20B 110.6
H20A C20 H20B 108.8
C22 C21 C26 116.0(5)
C22 C21 P2 118.6(4)
C26 C21 P2 124.9(4)
F16 C22 C23 117.5(5)
F16 C22 C21 119.5(5)
C23 C22 C21 123.0(6)
F17 C23 C22 120.1(6)
F17 C23 C24 121.3(5)
C22 C23 C24 118.6(6)
C25 C24 F18 120.9(6)
C25 C24 C23 120.4(5)
F18 C24 C23 118.6(6)
F19 C25 C24 120.3(5)
F19 C25 C26 119.5(6)
C24 C25 C26 120.2(6)
F20 C26 C25 116.5(5)
F20 C26 C21 121.8(5)
C25 C26 C21 121.7(5)
C28 C27 C32 114.7(5)
C28 C27 P2 123.0(4)
C32 C27 P2 122.0(4)
F1 C28 C29 115.8(6)
F1 C28 C27 121.5(5)
C29 C28 C27 122.6(6)
F2 C29 C30 120.1(6)
F2 C29 C28 119.8(6)
C30 C29 C28 120.1(6)
F3 C30 C29 120.6(7)
F3 C30 C31 119.8(6)
C29 C30 C31 119.6(6)
F4 C31 C32 119.8(7)
F4 C31 C30 120.9(6)
C32 C31 C30 119.3(6)
F5 C32 C31 116.6(6)
F5 C32 C27 119.9(5)
C31 C32 C27 123.5(6)
Ru2 Cl1 Ru1 82.02(4)
Ru1 Cl2 Ru2 83.57(4)
Ru2 Cl3 Ru1 81.73(4)
C7 P1 C13 96.3(2)
C7 P1 C19 107.1(3)
C13 P1 C19 97.7(3)
C7 P1 Ru1 113.64(18)
C13 P1 Ru1 130.13(19)
C19 P1 Ru1 109.26(18)
C20 P2 C21 108.4(3)
C20 P2 C27 99.1(3)
C21 P2 C27 102.8(2)
C20 P2 Ru1 107.90(19)
C21 P2 Ru1 112.24(19)
C27 P2 Ru1 124.89(19)
O3 S2 C5 107.0(3)
O3 S2 C6 106.5(3)
C5 S2 C6 98.6(3)
O3 S2 Ru2 119.03(17)
C5 S2 Ru2 111.8(2)
C6 S2 Ru2 111.8(2)
O2 S1 C4 106.5(3)
O2 S1 C3 107.0(3)
C4 S1 C3 100.2(3)
O2 S1 Ru2 120.46(18)
C4 S1 Ru2 111.2(2)
C3 S1 Ru2 109.6(2)
O1 S3 C1 108.0(3)
O1 S3 C2 107.5(3)
C1 S3 C2 98.2(3)
O1 S3 Ru2 117.42(17)
C1 S3 Ru2 110.8(2)
C2 S3 Ru2 113.1(2)
O22 S4 C34 119.7(10)
O22 S4 C33 104.8(10)
C34 S4 C33 106.7(12)
O22 S4 C34P 106.6(7)
C34 S4 C34P 27.3(6)
C33 S4 C34P 133.7(11)
C34P C34 S4 88.4(17)
C34 C34P S4 64.3(15)

loop_
_geom_bond_atom_site_label_1
_geom_bond_atom_site_label_2
_geom_bond_distance
Ru1 P2 2.2144(15)
Ru1 P1 2.2369(14)
Ru1 Cl4 2.3653(13)
Ru1 Cl2 2.4227(14)
Ru1 Cl3 2.4840(14)
Ru1 Cl1 2.4990(12)
Ru2 S3 2.2659(13)
Ru2 S2 2.2672(15)
Ru2 S1 2.2705(14)
Ru2 Cl1 2.4227(13)
Ru2 Cl2 2.4245(13)
Ru2 Cl3 2.4526(13)
C1 S3 1.767(6)
C1 H1A 0.9600
C1 H1B 0.9600
C1 H1C 0.9600
C2 S3 1.785(6)
C2 H2A 0.9600
C2 H2B 0.9600
C2 H2C 0.9600
C3 S1 1.792(6)
C3 H3A 0.9600
C3 H3B 0.9600
C3 H3C 0.9600
C4 S1 1.784(6)
C4 H4A 0.9600
C4 H4B 0.9600
C4 H4C 0.9600
C5 S2 1.783(6)
C5 H5A 0.9600
C5 H5B 0.9600
C5 H5C 0.9600
C6 S2 1.781(6)
C6 H6A 0.9600
C6 H6B 0.9600
C6 H6C 0.9600
C7 C8 1.385(8)
C7 C12 1.399(8)
C7 P1 1.854(6)
C8 F11 1.343(7)
C8 C9 1.367(8)
C9 F12 1.339(7)
C9 C10 1.374(9)
C10 F13 1.336(7)
C10 C11 1.374(9)
C11 F14 1.333(7)
C11 C12 1.372(8)
C12 F15 1.337(6)
C13 C18 1.385(8)
C13 C14 1.394(8)
C13 P1 1.855(5)
C14 F10 1.336(7)
C14 C15 1.389(8)
C15 F9 1.334(7)
C15 C16 1.362(9)
C16 F8 1.341(6)
C16 C17 1.382(9)
C17 F7 1.333(7)
C17 C18 1.380(7)
C18 F6 1.334(6)
C19 C20 1.530(7)
C19 P1 1.854(6)
C19 H19A 0.9700
C19 H19B 0.9700
C20 P2 1.815(6)
C20 H20A 0.9700
C20 H20B 0.9700
C21 C22 1.379(8)
C21 C26 1.394(8)
C21 P2 1.830(5)
C22 F16 1.352(6)
C22 C23 1.384(8)
C23 F17 1.349(7)
C23 C24 1.382(9)
C24 C25 1.347(9)
C24 F18 1.344(6)
C25 F19 1.339(7)
C25 C26 1.385(8)
C26 F20 1.331(7)
C27 C28 1.391(8)
C27 C32 1.394(8)
C27 P2 1.854(6)
C28 F1 1.337(7)
C28 C29 1.382(8)
C29 F2 1.356(7)
C29 C30 1.360(10)
C30 F3 1.347(7)
C30 C31 1.379(10)
C31 F4 1.333(8)
C31 C32 1.370(9)
C32 F5 1.345(7)
O1 S3 1.481(4)
O2 S1 1.481(4)
O3 S2 1.465(5)
S4 O22 1.366(9)
S4 C34 1.83(2)
S4 C33 1.859(17)
S4 C34P 2.024(14)
C34 C34P 0.93(2)

loop_
_geom_torsion_atom_site_label_1
_geom_torsion_atom_site_label_2
_geom_torsion_atom_site_label_3
_geom_torsion_atom_site_label_4
_geom_torsion
C12 C7 C8 F11 178.6(5)
P1 C7 C8 F11 -1.5(7)
C12 C7 C8 C9 -1.3(8)
P1 C7 C8 C9 178.6(5)
F11 C8 C9 F12 1.2(9)
C7 C8 C9 F12 -179.0(6)
F11 C8 C9 C10 179.9(6)
C7 C8 C9 C10 -0.2(10)
F12 C9 C10 F13 1.1(11)
C8 C9 C10 F13 -177.6(6)
F12 C9 C10 C11 -179.8(6)
C8 C9 C10 C11 1.5(11)
F13 C10 C11 F14 0.1(10)
C9 C10 C11 F14 -179.0(6)
F13 C10 C11 C12 178.1(6)
C9 C10 C11 C12 -1.1(10)
F14 C11 C12 F15 -2.4(8)
C10 C11 C12 F15 179.7(5)
F14 C11 C12 C7 177.4(5)
C10 C11 C12 C7 -0.6(9)
C8 C7 C12 F15 -178.6(5)
P1 C7 C12 F15 1.5(8)
C8 C7 C12 C11 1.7(8)
P1 C7 C12 C11 -178.2(5)
C18 C13 C14 F10 -176.5(5)
P1 C13 C14 F10 4.0(8)
C18 C13 C14 C15 2.6(8)
P1 C13 C14 C15 -176.8(4)
F10 C14 C15 F9 -2.1(8)
C13 C14 C15 F9 178.7(5)
F10 C14 C15 C16 176.3(5)
C13 C14 C15 C16 -2.8(9)
F9 C15 C16 F8 1.4(9)
C14 C15 C16 F8 -177.1(5)
F9 C15 C16 C17 -179.7(5)
C14 C15 C16 C17 1.9(9)
F8 C16 C17 F7 -1.4(8)
C15 C16 C17 F7 179.6(5)
F8 C16 C17 C18 178.1(5)
C15 C16 C17 C18 -0.9(9)
F7 C17 C18 F6 3.0(8)
C16 C17 C18 F6 -176.5(5)
F7 C17 C18 C13 -179.8(5)
C16 C17 C18 C13 0.7(8)
C14 C13 C18 F6 175.6(5)
P1 C13 C18 F6 -5.0(7)
C14 C13 C18 C17 -1.6(8)
P1 C13 C18 C17 177.9(4)
P1 C19 C20 P2 -44.0(5)
C26 C21 C22 F16 178.4(5)
P2 C21 C22 F16 -9.3(7)
C26 C21 C22 C23 -2.3(8)
P2 C21 C22 C23 170.0(5)
F16 C22 C23 F17 1.4(8)
C21 C22 C23 F17 -178.0(5)
F16 C22 C23 C24 -178.7(5)
C21 C22 C23 C24 1.9(9)
F17 C23 C24 C25 179.5(6)
C22 C23 C24 C25 -0.4(9)
F17 C23 C24 F18 0.9(9)
C22 C23 C24 F18 -179.0(6)
F18 C24 C25 F19 -1.7(10)
C23 C24 C25 F19 179.7(6)
F18 C24 C25 C26 178.0(6)
C23 C24 C25 C26 -0.6(10)
F19 C25 C26 F20 -1.5(9)
C24 C25 C26 F20 178.8(6)
F19 C25 C26 C21 179.9(6)
C24 C25 C26 C21 0.1(10)
C22 C21 C26 F20 -177.3(5)
P2 C21 C26 F20 11.0(8)
C22 C21 C26 C25 1.3(9)
P2 C21 C26 C25 -170.5(5)
C32 C27 C28 F1 173.2(5)
P2 C27 C28 F1 -0.5(8)
C32 C27 C28 C29 -4.7(9)
P2 C27 C28 C29 -178.4(5)
F1 C28 C29 F2 3.3(9)
C27 C28 C29 F2 -178.7(6)
F1 C28 C29 C30 -176.4(6)
C27 C28 C29 C30 1.7(10)
F2 C29 C30 F3 -0.6(10)
C28 C29 C30 F3 179.1(6)
F2 C29 C30 C31 -177.7(6)
C28 C29 C30 C31 2.0(10)
F3 C30 C31 F4 -2.0(11)
C29 C30 C31 F4 175.1(7)
F3 C30 C31 C32 -179.4(6)
C29 C30 C31 C32 -2.2(11)
F4 C31 C32 F5 -0.4(10)
C30 C31 C32 F5 177.0(6)
F4 C31 C32 C27 -178.5(6)
C30 C31 C32 C27 -1.1(11)
C28 C27 C32 F5 -173.7(6)
P2 C27 C32 F5 0.1(8)
C28 C27 C32 C31 4.4(9)
P2 C27 C32 C31 178.2(5)
S3 Ru2 Cl1 Ru1 -136.07(4)
S2 Ru2 Cl1 Ru1 -26.3(3)
S1 Ru2 Cl1 Ru1 129.72(4)
Cl2 Ru2 Cl1 Ru1 -42.15(4)
Cl3 Ru2 Cl1 Ru1 41.34(4)
P2 Ru1 Cl1 Ru2 142.72(4)
P1 Ru1 Cl1 Ru2 -121.4(3)
Cl4 Ru1 Cl1 Ru2 -131.35(4)
Cl2 Ru1 Cl1 Ru2 42.44(4)
Cl3 Ru1 Cl1 Ru2 -40.97(4)
P2 Ru1 Cl2 Ru2 -137.27(4)
P1 Ru1 Cl2 Ru2 135.40(4)
Cl4 Ru1 Cl2 Ru2 -19.67(17)
Cl3 Ru1 Cl2 Ru2 40.02(4)
Cl1 Ru1 Cl2 Ru2 -42.22(4)
S3 Ru2 Cl2 Ru1 133.19(4)
S2 Ru2 Cl2 Ru1 -134.20(4)
S1 Ru2 Cl2 Ru1 -13.1(3)
Cl1 Ru2 Cl2 Ru1 43.62(4)
Cl3 Ru2 Cl2 Ru1 -40.56(4)
S3 Ru2 Cl3 Ru1 -20.5(4)
S2 Ru2 Cl3 Ru1 130.92(4)
S1 Ru2 Cl3 Ru1 -135.97(4)
Cl1 Ru2 Cl3 Ru1 -41.68(4)
Cl2 Ru2 Cl3 Ru1 39.56(4)
P2 Ru1 Cl3 Ru2 101.0(6)
P1 Ru1 Cl3 Ru2 -147.68(4)
Cl4 Ru1 Cl3 Ru2 126.27(4)
Cl2 Ru1 Cl3 Ru2 -39.66(4)
Cl1 Ru1 Cl3 Ru2 40.40(4)
C8 C7 P1 C13 -52.1(5)
C12 C7 P1 C13 127.8(5)
C8 C7 P1 C19 -152.2(4)
C12 C7 P1 C19 27.7(5)
C8 C7 P1 Ru1 87.0(5)
C12 C7 P1 Ru1 -93.1(5)
C18 C13 P1 C7 117.8(5)
C14 C13 P1 C7 -62.8(5)
C18 C13 P1 C19 -133.9(5)
C14 C13 P1 C19 45.5(5)
C18 C13 P1 Ru1 -10.5(6)
C14 C13 P1 Ru1 168.9(4)
C20 C19 P1 C7 -103.4(4)
C20 C19 P1 C13 157.5(4)
C20 C19 P1 Ru1 20.1(4)
P2 Ru1 P1 C7 128.4(2)
Cl4 Ru1 P1 C7 41.6(2)
Cl2 Ru1 P1 C7 -131.6(2)
Cl3 Ru1 P1 C7 -47.6(2)
Cl1 Ru1 P1 C7 31.6(4)
P2 Ru1 P1 C13 -109.9(2)
Cl4 Ru1 P1 C13 163.2(2)
Cl2 Ru1 P1 C13 -9.9(2)
Cl3 Ru1 P1 C13 74.0(2)
Cl1 Ru1 P1 C13 153.3(4)
P2 Ru1 P1 C19 8.8(2)
Cl4 Ru1 P1 C19 -78.0(2)
Cl2 Ru1 P1 C19 108.8(2)
Cl3 Ru1 P1 C19 -167.2(2)
Cl1 Ru1 P1 C19 -88.0(4)
C19 C20 P2 C21 173.3(4)
C19 C20 P2 C27 -79.8(4)
C19 C20 P2 Ru1 51.5(4)
C22 C21 P2 C20 163.4(4)
C26 C21 P2 C20 -25.1(6)
C22 C21 P2 C27 59.1(5)
C26 C21 P2 C27 -129.3(5)
C22 C21 P2 Ru1 -77.5(5)
C26 C21 P2 Ru1 94.0(5)
C28 C27 P2 C20 97.9(5)
C32 C27 P2 C20 -75.4(5)
C28 C27 P2 C21 -150.7(5)
C32 C27 P2 C21 36.0(6)
C28 C27 P2 Ru1 -21.5(6)
C32 C27 P2 Ru1 165.2(4)
P1 Ru1 P2 C20 -31.49(19)
Cl4 Ru1 P2 C20 54.98(19)
Cl2 Ru1 P2 C20 -139.49(19)
Cl3 Ru1 P2 C20 80.3(7)
Cl1 Ru1 P2 C20 140.39(19)
P1 Ru1 P2 C21 -150.9(2)
Cl4 Ru1 P2 C21 -64.4(2)
Cl2 Ru1 P2 C21 101.1(2)
Cl3 Ru1 P2 C21 -39.1(7)
Cl1 Ru1 P2 C21 21.0(2)
P1 Ru1 P2 C27 83.8(2)
Cl4 Ru1 P2 C27 170.3(2)
Cl2 Ru1 P2 C27 -24.2(2)
Cl3 Ru1 P2 C27 -164.4(6)
Cl1 Ru1 P2 C27 -104.3(2)
S3 Ru2 S2 O3 -68.0(2)
S1 Ru2 S2 O3 26.4(2)
Cl1 Ru2 S2 O3 -177.6(3)
Cl2 Ru2 S2 O3 -162.0(2)
Cl3 Ru2 S2 O3 115.5(2)
S3 Ru2 S2 C5 166.5(2)
S1 Ru2 S2 C5 -99.2(2)
Cl1 Ru2 S2 C5 56.9(4)
Cl2 Ru2 S2 C5 72.5(2)
Cl3 Ru2 S2 C5 -10.1(2)
S3 Ru2 S2 C6 57.0(3)
S1 Ru2 S2 C6 151.3(3)
Cl1 Ru2 S2 C6 -52.6(5)
Cl2 Ru2 S2 C6 -37.0(3)
Cl3 Ru2 S2 C6 -119.6(3)
S3 Ru2 S1 O2 10.9(2)
S2 Ru2 S1 O2 -81.9(2)
Cl1 Ru2 S1 O2 101.4(2)
Cl2 Ru2 S1 O2 157.1(3)
Cl3 Ru2 S1 O2 -175.7(2)
S3 Ru2 S1 C4 136.4(3)
S2 Ru2 S1 C4 43.7(3)
Cl1 Ru2 S1 C4 -133.1(3)
Cl2 Ru2 S1 C4 -77.3(4)
Cl3 Ru2 S1 C4 -50.1(3)
S3 Ru2 S1 C3 -113.8(2)
S2 Ru2 S1 C3 153.5(2)
Cl1 Ru2 S1 C3 -23.2(2)
Cl2 Ru2 S1 C3 32.5(4)
Cl3 Ru2 S1 C3 59.7(2)
S2 Ru2 S3 O1 10.4(2)
S1 Ru2 S3 O1 -83.0(2)
Cl1 Ru2 S3 O1 -177.2(2)
Cl2 Ru2 S3 O1 102.4(2)
Cl3 Ru2 S3 O1 161.8(4)
S2 Ru2 S3 C1 -114.4(2)
S1 Ru2 S3 C1 152.3(2)
Cl1 Ru2 S3 C1 58.1(2)
Cl2 Ru2 S3 C1 -22.3(2)
Cl3 Ru2 S3 C1 37.1(4)
S2 Ru2 S3 C2 136.5(3)
S1 Ru2 S3 C2 43.1(3)
Cl1 Ru2 S3 C2 -51.1(3)
Cl2 Ru2 S3 C2 -131.5(3)
Cl3 Ru2 S3 C2 -72.1(5)
O22 S4 C34 C34P -67.3(17)
C33 S4 C34 C34P 174.2(16)
O22 S4 C34P C34 123.3(16)
C33 S4 C34P C34 -8(2)

loop_
_platon_squeeze_void_nr
_platon_squeeze_void_average_x
_platon_squeeze_void_average_y
_platon_squeeze_void_average_z
_platon_squeeze_void_volume
_platon_squeeze_void_count_electrons
_platon_squeeze_void_content
1 0.287 0.071 0.416 11 5 ' '
2 0.713 0.928 0.583 11 5 ' '
